data_4022562
loop_
_publ_author_name
'Bao-Qing Ma'
'Yuegang Zhang'
'Philip Coppens'

_publ_section_title
;
 Multiple Conformations of Benzil in Resorcinarene-Based
 Supramolecular Host Matrixes
;
_journal_name_full 'Journal of Organic Chemistry'
_journal_page_first 9467
_journal_page_last 9472
_journal_paper_doi 10.1021/jo035169k
_journal_volume 68
_journal_year 2003
_chemical_formula_sum 'C70 H66 N4 O12'
_chemical_formula_weight 1155.27
_chemical_name_systematic
; 
 ? 
;
_space_group_IT_number 2
_symmetry_cell_setting triclinic
_symmetry_space_group_name_Hall '-P 1'
_symmetry_space_group_name_H-M 'P -1'
_atom_sites_solution_hydrogens geom
_atom_sites_solution_primary direct
_atom_sites_solution_secondary difmap
_audit_creation_method SHELXL-97
_cell_angle_alpha 99.5190(10)
_cell_angle_beta 91.9840(10)
_cell_angle_gamma 98.5320(10)
_cell_formula_units_Z 2
_cell_length_a 12.9310(3)
_cell_length_b 14.9070(3)
_cell_length_c 16.7803(4)
_cell_measurement_temperature 293(2)
_cell_volume 3148.96(12)
_computing_cell_refinement SMART
_computing_data_collection 'SMART CCD 1000'
_computing_data_reduction SAINT
_computing_molecular_graphics XP
_computing_publication_material XCIF
_computing_structure_refinement 'SHELXL-97 (Sheldrick, 1997)'
_computing_structure_solution 'SHELXS-97 (Sheldrick, 1990)'
_diffrn_ambient_temperature 293(2)
_diffrn_measured_fraction_theta_full 0.896
_diffrn_measured_fraction_theta_max 0.896
_diffrn_radiation_monochromator graphite
_diffrn_radiation_source 'fine-focus sealed tube'
_diffrn_radiation_type MoK\a
_diffrn_radiation_wavelength 0.71073
_diffrn_reflns_av_R_equivalents 0.0699
_diffrn_reflns_av_sigmaI/netI 0.1156
_diffrn_reflns_limit_h_max 17
_diffrn_reflns_limit_h_min -17
_diffrn_reflns_limit_k_max 20
_diffrn_reflns_limit_k_min -19
_diffrn_reflns_limit_l_max 22
_diffrn_reflns_limit_l_min -22
_diffrn_reflns_number 42450
_diffrn_reflns_theta_full 29.41
_diffrn_reflns_theta_max 29.41
_diffrn_reflns_theta_min 1.40
_exptl_absorpt_coefficient_mu 0.083
_exptl_crystal_colour yellow
_exptl_crystal_density_diffrn 1.218
_exptl_crystal_density_method 'not measured'
_exptl_crystal_description block
_exptl_crystal_F_000 1220
_exptl_crystal_size_max 0.44
_exptl_crystal_size_mid 0.32
_exptl_crystal_size_min 0.28
_refine_diff_density_max 1.480
_refine_diff_density_min -0.652
_refine_diff_density_rms 0.124
_refine_ls_extinction_coef 0.0249(9)
_refine_ls_extinction_expression Fc^*^=kFc[1+0.001xFc^2^\l^3^/sin(2\q)]^-1/4^
_refine_ls_extinction_method SHELXL
_refine_ls_goodness_of_fit_ref 1.529
_refine_ls_hydrogen_treatment mixed
_refine_ls_matrix_type full
_refine_ls_number_parameters 875
_refine_ls_number_reflns 15601
_refine_ls_number_restraints 0
_refine_ls_restrained_S_all 1.529
_refine_ls_R_factor_all 0.2296
_refine_ls_R_factor_gt 0.1236
_refine_ls_shift/su_max 0.636
_refine_ls_shift/su_mean 0.019
_refine_ls_structure_factor_coef Fsqd
_refine_ls_weighting_details 'calc w=1/[\s^2^(Fo^2^)+(0.1000P)^2^+0.0000P] where P=(Fo^2^+2Fc^2^)/3'
_refine_ls_weighting_scheme calc
_refine_ls_wR_factor_gt 0.3105
_refine_ls_wR_factor_ref 0.3455
_reflns_number_gt 6079
_reflns_number_total 15601
_reflns_threshold_expression >2sigma(I)
_cod_data_source_file jo035169ksi20030821_121321.cif
_cod_data_source_block p-1
_cod_database_code 4022562

loop_
_symmetry_equiv_pos_as_xyz
'x, y, z'
'-x, -y, -z'

loop_
_atom_site_label
_atom_site_type_symbol
_atom_site_fract_x
_atom_site_fract_y
_atom_site_fract_z
_atom_site_U_iso_or_equiv
_atom_site_adp_type
_atom_site_occupancy
_atom_site_symmetry_multiplicity
_atom_site_calc_flag
_atom_site_refinement_flags
O1 O 0.95663(8) 0.96826(7) 0.22838(6) 0.0405(3) Uani 1 1 d .
O2 O 1.19321(9) 0.96318(8) 0.45275(6) 0.0461(3) Uani 1 1 d .
H2 H 1.1595(15) 1.0203(13) 0.4784(11) 0.076(6) Uiso 1 1 d .
O3 O 1.42294(9) 0.79188(8) 0.49021(6) 0.0507(4) Uani 1 1 d .
H3 H 1.4592(13) 0.7953(11) 0.5215(9) 0.050(5) Uiso 1 1 d .
O4 O 1.67380(8) 1.03127(9) 0.41705(6) 0.0512(4) Uani 1 1 d .
H4 H 1.7145(12) 1.0342(10) 0.4656(9) 0.047(5) Uiso 1 1 d .
O5 O 1.43214(9) 1.19692(8) 0.38319(6) 0.0466(3) Uani 1 1 d .
H5 H 1.4107(13) 1.2626(12) 0.3969(10) 0.061(5) Uiso 1 1 d .
O6 O 1.19094(8) 1.19456(8) 0.16011(6) 0.0460(3) Uani 1 1 d .
H6 H 1.189(2) 1.2901(18) 0.1829(16) 0.144(10) Uiso 1 1 d .
O7 O 1.17169(8) 1.04019(8) -0.09311(6) 0.0474(4) Uani 1 1 d .
H7 H 1.1183(12) 1.0346(10) -0.1264(9) 0.049(5) Uiso 1 1 d .
O8 O 0.92267(9) 0.80044(8) -0.01977(6) 0.0461(3) Uani 1 1 d .
O9 O 1.7961(3) 0.57885(19) -0.00438(18) 0.1075(11) Uani 0.50 1 d P
O10 O 1.8109(3) 0.4722(3) 0.1628(3) 0.145(2) Uani 0.50 1 d P
O11 O 1.5656(5) 0.5614(4) 0.3122(5) 0.298(4) Uani 0.50 1 d P
O12 O 1.7352(4) 0.4759(2) 0.2346(3) 0.1362(18) Uani 0.50 1 d P
O13 O 1.3009(4) 0.5352(4) 0.1867(3) 0.3431(16) Uiso 1 1 d .
O14 O 1.3851(4) 0.4186(4) 0.1470(3) 0.3431(16) Uiso 1 1 d .
C1 C 1.03349(12) 0.92977(11) 0.26219(9) 0.0359(4) Uani 1 1 d .
C2 C 1.07468(12) 0.96715(11) 0.34079(9) 0.0381(5) Uani 1 1 d .
C3 C 1.15167(12) 0.92686(11) 0.37586(9) 0.0366(5) Uani 1 1 d .
C4 C 1.18857(13) 0.85013(12) 0.33435(9) 0.0419(5) Uani 1 1 d .
C5 C 1.14469(13) 0.81535(12) 0.25589(9) 0.0422(5) Uani 1 1 d .
C6 C 1.06643(12) 0.85339(11) 0.21887(9) 0.0378(5) Uani 1 1 d .
C7 C 1.27314(14) 0.80883(12) 0.37279(9) 0.0483(5) Uani 1 1 d .
C8 C 1.28434(16) 0.71367(13) 0.32815(12) 0.0714(7) Uani 1 1 d .
H8A H 1.3389 0.6906 0.3551 0.107 Uiso 1 1 calc R
H8B H 1.3017 0.7175 0.2735 0.107 Uiso 1 1 calc R
H8C H 1.2194 0.6728 0.3276 0.107 Uiso 1 1 calc R
C9 C 1.37864(12) 0.86885(12) 0.38445(9) 0.0411(5) Uani 1 1 d .
C10 C 1.45253(12) 0.85687(11) 0.44329(9) 0.0402(5) Uani 1 1 d .
C11 C 1.55073(13) 0.90993(12) 0.45338(9) 0.0453(5) Uani 1 1 d .
C12 C 1.57719(13) 0.97610(13) 0.40602(9) 0.0448(5) Uani 1 1 d .
C13 C 1.50608(12) 0.99013(12) 0.34620(9) 0.0424(5) Uani 1 1 d .
C14 C 1.40976(12) 0.93584(12) 0.33775(8) 0.0406(5) Uani 1 1 d .
C15 C 1.53935(12) 1.06417(13) 0.29575(9) 0.0466(5) Uani 1 1 d .
C16 C 1.61464(13) 1.03417(15) 0.23228(10) 0.0624(6) Uani 1 1 d .
H16A H 1.6723 1.0138 0.2579 0.094 Uiso 1 1 calc R
H16B H 1.6405 1.0852 0.2064 0.094 Uiso 1 1 calc R
H16C H 1.5785 0.9846 0.1925 0.094 Uiso 1 1 calc R
C17 C 1.44568(12) 1.09773(12) 0.25885(9) 0.0407(5) Uani 1 1 d .
C18 C 1.39596(12) 1.16326(11) 0.30447(8) 0.0380(5) Uani 1 1 d .
C19 C 1.31115(12) 1.19333(11) 0.27168(9) 0.0389(5) Uani 1 1 d .
C20 C 1.27508(12) 1.16174(11) 0.19238(9) 0.0372(5) Uani 1 1 d .
C21 C 1.32320(12) 1.09671(12) 0.14316(9) 0.0397(5) Uani 1 1 d .
C22 C 1.40596(12) 1.06709(13) 0.17879(9) 0.0430(5) Uani 1 1 d .
C23 C 1.28920(12) 1.06882(13) 0.05331(9) 0.0424(5) Uani 1 1 d .
C24 C 1.37907(13) 1.03787(15) 0.00320(10) 0.0611(6) Uani 1 1 d .
H24A H 1.4401 1.0842 0.0151 0.092 Uiso 1 1 calc R
H24B H 1.3584 1.0291 -0.0534 0.092 Uiso 1 1 calc R
H24C H 1.3948 0.9810 0.0167 0.092 Uiso 1 1 calc R
C25 C 1.19131(12) 0.99618(12) 0.03567(9) 0.0384(5) Uani 1 1 d .
C26 C 1.13648(12) 0.98444(12) -0.03951(9) 0.0395(5) Uani 1 1 d .
C27 C 1.04788(12) 0.91826(12) -0.05803(8) 0.0420(5) Uani 1 1 d .
C28 C 1.01120(12) 0.86376(11) -0.00387(9) 0.0387(5) Uani 1 1 d .
C29 C 1.06417(12) 0.87354(12) 0.07310(9) 0.0387(5) Uani 1 1 d .
C30 C 1.15339(12) 0.94065(11) 0.08987(9) 0.0383(5) Uani 1 1 d .
C31 C 1.02097(13) 0.81476(12) 0.13283(9) 0.0437(5) Uani 1 1 d .
C32 C 1.03429(17) 0.71416(13) 0.10578(11) 0.0707(7) Uani 1 1 d .
H32A H 1.0049 0.6932 0.0514 0.106 Uiso 1 1 calc R
H32B H 0.9989 0.6770 0.1412 0.106 Uiso 1 1 calc R
H32C H 1.1075 0.7091 0.1078 0.106 Uiso 1 1 calc R
C33 C 0.9072(3) 1.20176(16) 0.25562(15) 0.1162(12) Uani 1 1 d .
H33A H 0.9371 1.1972 0.2058 0.139 Uiso 1 1 calc R
C34 C 0.8643(3) 1.27972(16) 0.28217(16) 0.1149(12) Uani 1 1 d .
H34A H 0.8665 1.3259 0.2509 0.138 Uiso 1 1 calc R
C35 C 0.81756(17) 1.28923(14) 0.35586(13) 0.0658(7) Uani 1 1 d .
C36 C 0.81393(18) 1.21628(15) 0.39320(14) 0.0779(8) Uani 1 1 d .
H36A H 0.7792 1.2164 0.4408 0.093 Uiso 1 1 calc R
C37 C 0.86005(17) 1.14097(15) 0.36333(14) 0.0733(7) Uani 1 1 d .
H37A H 0.8561 1.0931 0.3929 0.088 Uiso 1 1 calc R
C38 C 0.77773(19) 1.37574(16) 0.38559(15) 0.0830(9) Uani 1 1 d .
H38A H 0.7939 1.4236 0.3567 0.100 Uiso 1 1 calc R
C39 C 0.72325(18) 1.39158(16) 0.44699(16) 0.0837(9) Uani 1 1 d .
H39A H 0.7032 1.3425 0.4738 0.100 Uiso 1 1 calc R
C40 C 0.68866(17) 1.48036(14) 0.47998(16) 0.0799(8) Uani 1 1 d .
C41 C 0.7094(2) 1.55830(15) 0.44499(19) 0.1061(11) Uani 1 1 d .
H41A H 0.7462 1.5570 0.3983 0.127 Uiso 1 1 calc R
C42 C 0.6748(2) 1.63816(17) 0.48033(17) 0.0924(10) Uani 1 1 d .
H42A H 0.6879 1.6893 0.4550 0.111 Uiso 1 1 calc R
C43 C 0.6007(2) 1.56948(16) 0.57863(16) 0.1016(9) Uani 1 1 d .
H43A H 0.5623 1.5734 0.6246 0.122 Uiso 1 1 calc R
C44 C 0.6287(2) 1.48564(17) 0.54797(17) 0.0978(10) Uani 1 1 d .
H44A H 0.6085 1.4341 0.5717 0.117 Uiso 1 1 calc R
C45 C 1.1356(2) 1.3742(2) 0.32262(16) 0.1364(10) Uani 1 1 d .
H45A H 1.1665 1.3389 0.3547 0.164 Uiso 1 1 calc R
C46 C 1.0965(2) 1.4497(2) 0.3616(2) 0.1455(12) Uani 1 1 d .
H46A H 1.1023 1.4638 0.4178 0.175 Uiso 1 1 calc R
C47 C 1.0497(2) 1.50351(16) 0.31878(18) 0.1045(10) Uani 1 1 d .
C48 C 1.0502(2) 1.47963(18) 0.2354(2) 0.1117(11) Uani 1 1 d .
H48A H 1.0233 1.5162 0.2026 0.134 Uiso 1 1 calc R
C49 C 1.0908(2) 1.40057(17) 0.19939(17) 0.1003(10) Uani 1 1 d .
H49A H 1.0882 1.3849 0.1433 0.120 Uiso 1 1 calc R
C50 C 1.0091(2) 1.5835(2) 0.3666(2) 0.1288(12) Uani 1 1 d .
H50A H 1.0185 1.5941 0.4228 0.155 Uiso 1 1 calc R
C51 C 0.9668(2) 1.6318(2) 0.33568(19) 0.1137(12) Uani 1 1 d .
H51A H 0.9546 1.6192 0.2797 0.136 Uiso 1 1 calc R
C52 C 0.92649(19) 1.72320(18) 0.38684(17) 0.0951(10) Uani 1 1 d .
C53 C 0.9420(2) 1.73970(18) 0.4744(2) 0.1198(12) Uani 1 1 d .
H53A H 0.9750 1.7014 0.5018 0.144 Uiso 1 1 calc R
C54 C 0.9038(2) 1.81779(17) 0.51562(17) 0.1068(10) Uani 1 1 d .
H54A H 0.9129 1.8312 0.5718 0.128 Uiso 1 1 calc R
C55 C 0.84189(17) 1.84956(14) 0.39566(13) 0.0671(7) Uani 1 1 d .
H55A H 0.8083 1.8878 0.3687 0.081 Uiso 1 1 calc R
C56 C 0.87264(19) 1.77597(15) 0.34985(15) 0.0806(9) Uani 1 1 d .
H56A H 0.8568 1.7625 0.2943 0.097 Uiso 1 1 calc R
C57 C 1.7268(2) 0.72919(19) 0.12369(19) 0.1157(11) Uani 1 1 d .
C58 C 1.6799(2) 0.8015(2) 0.16974(17) 0.1071(11) Uani 1 1 d .
C59 C 1.6171(3) 0.7882(2) 0.23205(18) 0.1431(13) Uani 1 1 d .
C60 C 1.5994(3) 0.7163(3) 0.2582(3) 0.2361(19) Uani 1 1 d .
C61 C 1.6405(4) 0.6388(2) 0.2172(2) 0.2864(17) Uani 1 1 d .
C62 C 1.7069(2) 0.64075(19) 0.1451(2) 0.1575(13) Uani 1 1 d .
C63 C 1.7794(4) 0.5685(3) 0.0698(4) 0.120(2) Uani 0.50 1 d P
C64 C 1.7778(5) 0.4770(7) 0.0906(5) 0.309(3) Uani 0.50 1 d P
C65 C 1.7651(7) 0.3960(4) 0.0340(3) 0.218(3) Uani 0.50 1 d P
C66 C 1.7748(4) 0.3063(3) 0.0574(3) 0.1200(16) Uani 0.50 1 d P
C67 C 1.7304(4) 0.2278(3) 0.0110(3) 0.0892(15) Uani 0.50 1 d P
C68 C 1.6665(4) 0.2296(3) -0.0518(3) 0.0893(16) Uani 0.50 1 d P
C69 C 1.6484(5) 0.3200(4) -0.0797(3) 0.1274(19) Uani 0.50 1 d P
C70 C 1.7049(6) 0.3987(3) -0.0304(3) 0.163(2) Uani 0.50 1 d P
C71 C 1.6406(14) 0.5879(11) 0.2376(10) 0.3431(16) Uiso 0.50 1 d P
C72 C 1.6373(4) 0.4866(4) 0.2235(3) 0.244(3) Uani 0.50 1 d P
C73 C 1.5587(4) 0.4092(4) 0.1927(3) 0.3431(16) Uiso 0.50 1 d PR
C74 C 1.4719(4) 0.4334(4) 0.1552(3) 0.3431(16) Uiso 0.50 1 d PR
C75 C 1.4098(4) 0.3696(4) 0.0965(3) 0.3431(16) Uiso 0.50 1 d PR
C76 C 1.4344(4) 0.2815(4) 0.0751(3) 0.3431(16) Uiso 0.50 1 d PR
C77 C 1.5212(4) 0.2572(4) 0.1126(3) 0.3431(16) Uiso 0.50 1 d PR
C78 C 1.5834(4) 0.3210(4) 0.1713(3) 0.3431(16) Uiso 0.50 1 d PR
N1 N 0.90895(13) 1.13228(10) 0.29630(9) 0.0570(5) Uani 1 1 d .
N2 N 0.62540(14) 1.64644(11) 0.54629(12) 0.0744(6) Uani 1 1 d .
N3 N 1.13285(15) 1.34840(13) 0.24472(12) 0.0955(7) Uani 1 1 d .
N4 N 0.85555(13) 1.87284(12) 0.47746(10) 0.0651(6) Uani 1 1 d .
H5A H 1.1916(12) 0.7613(10) 0.2225(9) 0.047(5) Uiso 1 1 d .
H27A H 1.0107(12) 0.9184(10) -0.1049(9) 0.044(5) Uiso 1 1 d .
H19A H 1.2818(11) 1.2346(10) 0.3057(9) 0.038(4) Uiso 1 1 d .
H2A H 1.0425(11) 1.0298(10) 0.3776(8) 0.037(4) Uiso 1 1 d .
H14A H 1.3632(11) 0.9511(9) 0.2972(8) 0.034(4) Uiso 1 1 d .
H30A H 1.1904(10) 0.9530(9) 0.1432(8) 0.023(4) Uiso 1 1 d .
H7A H 1.2517(12) 0.8061(11) 0.4216(10) 0.050(5) Uiso 1 1 d .
H22A H 1.4375(11) 1.0380(10) 0.1478(8) 0.036(4) Uiso 1 1 d .
H31A H 0.9440(11) 0.8059(10) 0.1304(8) 0.035(4) Uiso 1 1 d .
H15A H 1.5866(15) 1.1306(13) 0.3322(11) 0.079(6) Uiso 1 1 d .
H1 H 0.9394(16) 1.0374(13) 0.2672(12) 0.083(6) Uiso 1 1 d .
H23A H 1.2766(12) 1.1357(11) 0.0261(9) 0.049(5) Uiso 1 1 d .
H11A H 1.6025(10) 0.8963(9) 0.4912(8) 0.028(4) Uiso 1 1 d .
H8 H 0.8892(17) 0.7995(15) -0.0582(13) 0.097(7) Uiso 1 1 d .

loop_
_atom_site_aniso_label
_atom_site_aniso_U_11
_atom_site_aniso_U_22
_atom_site_aniso_U_33
_atom_site_aniso_U_23
_atom_site_aniso_U_13
_atom_site_aniso_U_12
O1 0.0386(6) 0.0540(6) 0.0306(5) 0.0107(5) -0.0133(5) 0.0132(5)
O2 0.0485(6) 0.0672(7) 0.0253(5) 0.0110(5) -0.0134(5) 0.0181(5)
O3 0.0499(6) 0.0755(7) 0.0301(5) 0.0149(5) -0.0185(5) 0.0195(6)
O4 0.0330(6) 0.0955(8) 0.0282(5) 0.0164(6) -0.0102(5) 0.0168(6)
O5 0.0536(6) 0.0608(7) 0.0269(5) 0.0059(5) -0.0177(5) 0.0205(5)
O6 0.0437(6) 0.0642(7) 0.0329(5) 0.0091(5) -0.0165(5) 0.0216(5)
O7 0.0375(6) 0.0872(8) 0.0223(5) 0.0147(5) -0.0063(4) 0.0216(5)
O8 0.0478(6) 0.0647(7) 0.0273(5) 0.0060(5) -0.0157(5) 0.0198(5)
O9 0.153(2) 0.0410(16) 0.1223(19) -0.0008(15) 0.1109(15) -0.0137(16)
O10 0.126(3) 0.086(2) 0.236(5) 0.045(3) 0.036(3) 0.033(2)
O11 0.249(5) 0.142(4) 0.471(8) 0.097(5) -0.214(5) -0.072(4)
O12 0.189(4) 0.091(2) 0.142(3) 0.032(2) -0.004(3) 0.055(2)
C1 0.0310(8) 0.0511(9) 0.0276(7) 0.0164(7) -0.0105(6) 0.0049(7)
C2 0.0354(8) 0.0535(10) 0.0254(7) 0.0078(7) -0.0070(7) 0.0077(7)
C3 0.0378(8) 0.0478(9) 0.0250(7) 0.0103(7) -0.0085(7) 0.0073(7)
C4 0.0422(9) 0.0563(9) 0.0298(7) 0.0155(7) -0.0130(7) 0.0106(8)
C5 0.0447(9) 0.0568(10) 0.0274(7) 0.0122(7) -0.0106(7) 0.0122(8)
C6 0.0376(8) 0.0534(9) 0.0243(7) 0.0107(7) -0.0101(6) 0.0109(7)
C7 0.0530(9) 0.0658(10) 0.0304(8) 0.0121(8) -0.0132(7) 0.0222(8)
C8 0.0843(12) 0.0650(12) 0.0644(11) -0.0011(10) -0.0391(10) 0.0337(10)
C9 0.0437(8) 0.0596(10) 0.0240(7) 0.0072(7) -0.0063(7) 0.0228(7)
C10 0.0455(8) 0.0586(9) 0.0210(7) 0.0089(7) -0.0075(7) 0.0226(7)
C11 0.0468(8) 0.0735(10) 0.0213(7) 0.0068(7) -0.0076(7) 0.0318(7)
C12 0.0436(8) 0.0753(11) 0.0203(7) 0.0076(7) -0.0057(7) 0.0272(8)
C13 0.0404(8) 0.0727(10) 0.0192(7) 0.0066(7) -0.0061(6) 0.0281(7)
C14 0.0429(8) 0.0662(10) 0.0170(7) 0.0044(7) -0.0070(6) 0.0276(7)
C15 0.0352(8) 0.0875(11) 0.0248(7) 0.0181(8) -0.0004(7) 0.0253(8)
C16 0.0423(9) 0.1237(15) 0.0307(8) 0.0194(9) 0.0003(7) 0.0370(9)
C17 0.0349(8) 0.0719(10) 0.0206(7) 0.0169(7) -0.0021(6) 0.0161(8)
C18 0.0396(8) 0.0550(9) 0.0207(7) 0.0123(7) -0.0094(6) 0.0078(7)
C19 0.0420(8) 0.0472(9) 0.0286(8) 0.0044(7) -0.0068(7) 0.0146(7)
C20 0.0368(8) 0.0523(9) 0.0251(7) 0.0118(7) -0.0091(6) 0.0123(7)
C21 0.0316(8) 0.0673(10) 0.0240(7) 0.0159(7) -0.0032(6) 0.0123(7)
C22 0.0373(8) 0.0765(11) 0.0200(7) 0.0107(7) 0.0022(6) 0.0223(8)
C23 0.0330(8) 0.0787(11) 0.0194(7) 0.0104(7) -0.0019(6) 0.0199(8)
C24 0.0442(9) 0.1200(15) 0.0245(8) 0.0102(9) 0.0023(7) 0.0331(10)
C25 0.0330(7) 0.0645(10) 0.0208(7) 0.0033(7) -0.0048(6) 0.0238(7)
C26 0.0336(7) 0.0719(10) 0.0204(7) 0.0129(7) 0.0033(6) 0.0266(7)
C27 0.0423(8) 0.0723(10) 0.0160(7) 0.0036(7) -0.0071(6) 0.0305(7)
C28 0.0363(8) 0.0555(9) 0.0260(7) 0.0023(7) -0.0086(7) 0.0202(7)
C29 0.0365(8) 0.0612(10) 0.0225(7) 0.0090(7) -0.0061(6) 0.0205(7)
C30 0.0384(8) 0.0594(9) 0.0210(7) 0.0069(7) -0.0082(6) 0.0226(7)
C31 0.0516(9) 0.0532(9) 0.0277(7) 0.0084(7) -0.0155(7) 0.0154(8)
C32 0.1003(14) 0.0659(12) 0.0427(10) -0.0012(9) -0.0385(10) 0.0241(11)
C33 0.227(3) 0.0645(14) 0.0689(15) 0.0102(12) 0.0319(18) 0.0563(17)
C34 0.222(3) 0.0543(13) 0.0801(16) 0.0137(12) 0.0160(19) 0.0563(16)
C35 0.0643(12) 0.0514(12) 0.0748(14) -0.0049(11) -0.0105(11) 0.0075(10)
C36 0.0824(14) 0.0733(13) 0.0913(15) 0.0308(11) 0.0300(12) 0.0312(11)
C37 0.0676(13) 0.0747(12) 0.0904(14) 0.0402(11) 0.0160(11) 0.0214(11)
C38 0.0812(15) 0.0630(14) 0.0952(17) -0.0097(13) -0.0092(14) 0.0097(12)
C39 0.0768(15) 0.0586(13) 0.1096(18) 0.0009(13) -0.0186(14) 0.0123(12)
C40 0.0685(13) 0.0452(11) 0.1188(18) -0.0077(12) -0.0253(13) 0.0174(10)
C41 0.111(2) 0.0433(13) 0.157(2) -0.0015(15) 0.0351(18) 0.0042(14)
C42 0.1014(18) 0.0575(14) 0.117(2) 0.0096(14) 0.0228(16) 0.0117(13)
C43 0.1340(18) 0.0779(13) 0.1033(18) 0.0154(13) -0.0228(15) 0.0572(12)
C44 0.1088(18) 0.0782(15) 0.1130(19) 0.0190(14) -0.0097(16) 0.0365(13)
C45 0.1532(17) 0.166(2) 0.0882(16) -0.0485(15) -0.0614(14) 0.1132(14)
C46 0.1361(19) 0.127(2) 0.154(3) -0.0706(18) -0.0618(19) 0.0806(15)
C47 0.1169(17) 0.0672(14) 0.123(2) -0.0282(14) -0.0223(17) 0.0510(12)
C48 0.124(2) 0.0738(15) 0.143(2) 0.0208(16) -0.0195(19) 0.0388(14)
C49 0.1192(18) 0.0817(15) 0.1070(19) 0.0090(14) -0.0123(16) 0.0508(13)
C50 0.0916(17) 0.147(2) 0.148(2) 0.0377(19) -0.0556(16) 0.0198(17)
C51 0.0914(19) 0.126(2) 0.115(2) 0.0395(17) -0.0324(16) -0.0227(17)
C52 0.0641(14) 0.0882(17) 0.114(2) -0.0310(16) 0.0034(14) 0.0042(13)
C53 0.0818(16) 0.0752(16) 0.196(3) 0.0077(19) -0.0398(18) 0.0210(13)
C54 0.1199(17) 0.0835(16) 0.1119(18) -0.0113(14) -0.0571(14) 0.0457(13)
C55 0.0747(14) 0.0515(12) 0.0717(13) 0.0043(11) 0.0126(11) 0.0037(11)
C56 0.0857(16) 0.0678(14) 0.0910(16) 0.0175(12) 0.0195(13) 0.0135(12)
C57 0.1057(19) 0.0854(17) 0.139(2) 0.0231(17) -0.0549(17) -0.0301(16)
C58 0.099(2) 0.119(2) 0.0968(18) 0.0308(16) -0.0237(16) -0.0099(18)
C59 0.109(2) 0.213(3) 0.1281(19) 0.1136(17) 0.0020(18) -0.001(2)
C60 0.101(3) 0.400(4) 0.259(3) 0.242(3) -0.005(2) 0.004(3)
C61 0.211(4) 0.287(2) 0.383(3) 0.3067(16) -0.133(3) -0.134(2)
C62 0.123(2) 0.0951(17) 0.253(3) 0.0894(17) -0.1006(19) -0.0288(16)
C63 0.078(3) 0.037(2) 0.242(6) 0.019(3) -0.056(3) 0.023(2)
C64 0.201(4) 0.696(9) 0.144(5) 0.181(5) 0.038(4) 0.313(4)
C65 0.520(8) 0.141(3) 0.032(2) -0.025(2) -0.036(4) 0.230(3)
C66 0.176(3) 0.166(3) 0.056(3) 0.016(2) 0.026(2) 0.149(2)
C67 0.124(3) 0.096(3) 0.072(3) 0.019(2) 0.045(2) 0.083(2)
C68 0.118(3) 0.081(3) 0.092(3) 0.027(2) 0.051(2) 0.065(2)
C69 0.209(4) 0.146(3) 0.052(3) -0.007(3) 0.037(3) 0.129(3)
C70 0.369(6) 0.103(3) 0.048(3) -0.007(2) -0.023(3) 0.166(3)
C72 0.359(6) 0.181(4) 0.203(5) -0.014(4) -0.168(4) 0.175(4)
N1 0.0614(9) 0.0464(9) 0.0586(9) 0.0050(8) -0.0161(8) 0.0025(8)
N2 0.0729(10) 0.0544(9) 0.0942(12) 0.0072(9) -0.0307(9) 0.0189(8)
N3 0.1163(12) 0.0990(12) 0.0729(12) -0.0175(10) -0.0349(10) 0.0677(9)
N4 0.0581(9) 0.0680(10) 0.0665(10) 0.0003(9) -0.0128(8) 0.0179(8)

loop_
_atom_type_symbol
_atom_type_description
_atom_type_scat_dispersion_real
_atom_type_scat_dispersion_imag
_atom_type_scat_source
C C 0.0033 0.0016 'International Tables Vol C Tables 4.2.6.8 and 6.1.1.4'
H H 0.0000 0.0000 'International Tables Vol C Tables 4.2.6.8 and 6.1.1.4'
N N 0.0061 0.0033 'International Tables Vol C Tables 4.2.6.8 and 6.1.1.4'
O O 0.0106 0.0060 'International Tables Vol C Tables 4.2.6.8 and 6.1.1.4'

loop_
_geom_angle_atom_site_label_1
_geom_angle_atom_site_label_2
_geom_angle_atom_site_label_3
_geom_angle
C64 O10 O12 121.1(5)
C72 O12 O10 121.4(4)
C74 O14 C75 77.4(5)
O1 C1 C6 119.28(12)
O1 C1 C2 119.33(14)
C6 C1 C2 121.36(15)
C3 C2 C1 119.35(15)
O2 C3 C4 118.45(14)
O2 C3 C2 119.96(14)
C4 C3 C2 121.59(13)
C3 C4 C5 116.78(15)
C3 C4 C7 120.69(13)
C5 C4 C7 122.52(15)
C4 C5 C6 123.29(15)
C1 C6 C5 117.61(13)
C1 C6 C31 120.20(15)
C5 C6 C31 122.15(14)
C9 C7 C4 114.31(15)
C9 C7 C8 109.39(15)
C4 C7 C8 112.90(14)
C14 C9 C10 116.59(14)
C14 C9 C7 123.40(14)
C10 C9 C7 119.98(15)
O3 C10 C11 121.95(14)
O3 C10 C9 117.37(14)
C11 C10 C9 120.67(16)
C12 C11 C10 120.38(15)
O4 C12 C11 120.94(14)
O4 C12 C13 118.13(15)
C11 C12 C13 120.92(15)
C14 C13 C12 116.95(16)
C14 C13 C15 124.34(14)
C12 C13 C15 118.71(14)
C13 C14 C9 124.48(15)
C13 C15 C16 112.09(16)
C13 C15 C17 112.23(13)
C16 C15 C17 112.13(13)
C18 C17 C22 116.12(15)
C18 C17 C15 120.37(13)
C22 C17 C15 123.50(15)
O5 C18 C19 120.48(14)
O5 C18 C17 118.90(14)
C19 C18 C17 120.61(13)
C18 C19 C20 121.29(15)
C19 C20 O6 120.29(14)
C19 C20 C21 120.55(15)
O6 C20 C21 119.16(12)
C22 C21 C20 116.23(13)
C22 C21 C23 123.48(15)
C20 C21 C23 120.08(15)
C21 C22 C17 125.16(16)
C25 C23 C21 113.90(13)
C25 C23 C24 110.48(14)
C21 C23 C24 111.60(13)
C30 C25 C26 117.76(14)
C30 C25 C23 123.74(13)
C26 C25 C23 118.49(14)
O7 C26 C27 121.45(13)
O7 C26 C25 118.46(13)
C27 C26 C25 120.08(15)
C28 C27 C26 121.57(13)
O8 C28 C27 122.56(13)
O8 C28 C29 117.22(14)
C27 C28 C29 120.21(14)
C30 C29 C28 116.87(15)
C30 C29 C31 123.63(13)
C28 C29 C31 119.47(13)
C25 C30 C29 123.51(13)
C29 C31 C6 111.97(13)
C29 C31 C32 111.09(14)
C6 C31 C32 112.67(15)
N1 C33 C34 124.6(3)
C33 C34 C35 119.8(2)
C36 C35 C34 114.6(2)
C36 C35 C38 126.4(2)
C34 C35 C38 119.0(2)
C35 C36 C37 122.1(2)
N1 C37 C36 124.4(2)
C39 C38 C35 126.6(2)
C38 C39 C40 126.7(2)
C41 C40 C44 117.5(2)
C41 C40 C39 123.2(2)
C44 C40 C39 119.2(2)
C40 C41 C42 119.2(3)
N2 C42 C41 124.4(3)
N2 C43 C44 124.2(3)
C43 C44 C40 117.9(2)
N3 C45 C46 125.1(3)
C47 C46 C45 120.6(3)
C46 C47 C48 115.2(3)
C46 C47 C50 116.6(3)
C48 C47 C50 128.2(3)
C47 C48 C49 121.2(3)
N3 C49 C48 120.9(3)
C51 C50 C47 121.5(3)
C50 C51 C52 122.3(3)
C56 C52 C53 120.5(2)
C56 C52 C51 121.2(2)
C53 C52 C51 118.0(2)
C54 C53 C52 115.8(3)
N4 C54 C53 122.9(3)
C56 C55 N4 126.0(2)
C52 C56 C55 117.9(2)
C62 C57 C58 117.7(3)
C59 C58 C57 123.2(3)
C60 C59 C58 124.4(4)
C59 C60 C61 117.7(4)
C71 C61 C60 122.4(12)
C71 C61 C62 112.1(12)
C60 C61 C62 124.4(3)
C57 C62 C61 112.4(3)
C57 C62 C63 103.7(3)
C61 C62 C63 143.9(3)
O9 C63 C64 118.2(5)
O9 C63 C62 127.1(4)
C64 C63 C62 110.3(5)
O10 C64 C65 116.8(8)
O10 C64 C63 117.6(7)
C65 C64 C63 124.1(7)
C70 C65 C64 113.3(6)
C70 C65 C66 119.4(5)
C64 C65 C66 121.9(5)
C67 C66 C65 120.9(5)
C68 C67 C66 120.0(5)
C67 C68 C69 122.7(4)
C70 C69 C68 112.8(4)
C65 C70 C69 123.8(5)
C61 C71 C72 148.6(17)
C61 C71 O11 123.2(17)
C72 C71 O11 80.4(9)
O12 C72 C73 120.7(3)
O12 C72 C71 104.2(8)
C73 C72 C71 134.5(7)
C74 C73 C78 120.0
C74 C73 C72 113.1
C78 C73 C72 121.7
O14 C74 C73 143.8(4)
O14 C74 C75 51.4(4)
C73 C74 C75 120.0
O14 C75 C74 51.2(4)
O14 C75 C76 143.8(4)
C74 C75 C76 120.0
C75 C76 C77 120.0
C78 C77 C76 120.0
C77 C78 C73 120.0
C37 N1 C33 114.2(2)
C42 N2 C43 116.6(2)
C45 N3 C49 116.9(2)
C54 N4 C55 116.6(2)

loop_
_geom_bond_atom_site_label_1
_geom_bond_atom_site_label_2
_geom_bond_distance
O1 C1 1.370(2)
O2 C3 1.3715(17)
O3 C10 1.367(2)
O4 C12 1.3784(19)
O5 C18 1.3726(17)
O6 C20 1.386(2)
O7 C26 1.367(2)
O8 C28 1.3593(18)
O9 C63 1.300(8)
O10 C64 1.288(9)
O10 O12 1.577(7)
O11 C71 1.673(19)
O12 C72 1.309(7)
O14 C74 1.111(8)
O14 C75 1.113(7)
C1 C6 1.378(2)
C1 C2 1.3979(19)
C2 C3 1.397(2)
C3 C4 1.394(2)
C4 C5 1.400(2)
C4 C7 1.508(2)
C5 C6 1.405(2)
C6 C31 1.526(2)
C7 C9 1.504(2)
C7 C8 1.520(3)
C9 C14 1.391(2)
C9 C10 1.401(2)
C10 C11 1.382(2)
C11 C12 1.378(2)
C12 C13 1.400(2)
C13 C14 1.370(2)
C13 C15 1.521(3)
C15 C16 1.525(2)
C15 C17 1.527(2)
C17 C18 1.388(2)
C17 C22 1.399(2)
C18 C19 1.376(2)
C19 C20 1.376(2)
C20 C21 1.400(2)
C21 C22 1.371(2)
C21 C23 1.527(2)
C23 C25 1.524(2)
C23 C24 1.539(2)
C25 C30 1.383(2)
C25 C26 1.398(2)
C26 C27 1.386(2)
C27 C28 1.368(2)
C28 C29 1.416(2)
C29 C30 1.397(2)
C29 C31 1.506(2)
C31 C32 1.530(3)
C33 N1 1.334(3)
C33 C34 1.376(4)
C34 C35 1.390(4)
C35 C36 1.338(3)
C35 C38 1.476(3)
C36 C37 1.379(3)
C37 N1 1.307(3)
C38 C39 1.278(4)
C39 C40 1.486(3)
C40 C41 1.382(4)
C40 C44 1.399(4)
C41 C42 1.383(4)
C42 N2 1.295(3)
C43 N2 1.350(3)
C43 C44 1.376(3)
C45 N3 1.298(3)
C45 C46 1.379(4)
C46 C47 1.352(4)
C47 C48 1.385(4)
C47 C50 1.496(4)
C48 C49 1.415(4)
C49 N3 1.331(3)
C50 C51 1.145(4)
C51 C52 1.648(4)
C52 C56 1.335(4)
C52 C53 1.451(4)
C53 C54 1.416(4)
C54 N4 1.331(3)
C55 C56 1.351(3)
C55 N4 1.358(3)
C57 C62 1.413(4)
C57 C58 1.442(4)
C58 C59 1.369(4)
C59 C60 1.218(6)
C60 C61 1.426(6)
C61 C71 0.883(18)
C61 C62 1.509(6)
C62 C63 1.889(7)
C63 C64 1.460(11)
C64 C65 1.392(10)
C65 C70 1.319(8)
C65 C66 1.477(8)
C66 C67 1.332(6)
C67 C68 1.323(7)
C68 C69 1.544(8)
C69 C70 1.406(7)
C71 C72 1.484(17)
C72 C73 1.4321
C73 C74 1.3899
C73 C78 1.3901
C74 C75 1.3899
C75 C76 1.3900
C76 C77 1.3901
C77 C78 1.3900
